data_4102709
loop_
_publ_author_name
'Sunewang R. Wang'
'Zaozao Qiu'
'Zuowei Xie'

_publ_section_title
;
 Insertion of Carboryne into Aromatic Rings: Formation of
 Cyclooctatetraenocarboranes
;
_journal_name_full 'Journal of the American Chemical Society'
_journal_page_first 9988
_journal_page_last 9989
_journal_paper_doi 10.1021/ja1044488
_journal_volume 132
_journal_year 2010
_chemical_formula_sum 'C9 H18 B10 O'
_chemical_formula_weight 250.33
_chemical_name_systematic
; 
 ? 
;
_space_group_IT_number 14
_symmetry_cell_setting monoclinic
_symmetry_space_group_name_Hall '-P 2yn'
_symmetry_space_group_name_H-M 'P 1 21/n 1'
_atom_sites_solution_hydrogens geom
_atom_sites_solution_primary direct
_atom_sites_solution_secondary difmap
_audit_creation_method SHELXL-97
_cell_angle_alpha 90.00
_cell_angle_beta 92.618(6)
_cell_angle_gamma 90.00
_cell_formula_units_Z 4
_cell_length_a 7.794(3)
_cell_length_b 21.889(7)
_cell_length_c 8.579(3)
_cell_measurement_reflns_used 61
_cell_measurement_temperature 293(2)
_cell_measurement_theta_max 14
_cell_measurement_theta_min -14
_cell_volume 1462.1(9)
_computing_cell_refinement 'BRUKER SMART CCD DIFFRACTOMETER'
_computing_data_collection 'BRUKER SMART CCD DIFFRACTOMETER'
_computing_data_reduction 'BRUKER SMART CCD DIFFRACTOMETER'
_computing_molecular_graphics 'SIEMENS SHELXTL'
_computing_publication_material 'SIEMENS SHELXTL'
_computing_structure_refinement 'SHELXL-97 (Sheldrick, 2008)'
_computing_structure_solution 'SHELXS-97 (Sheldrick, 2008)'
_diffrn_ambient_temperature 293(2)
_diffrn_measured_fraction_theta_full 1.000
_diffrn_measured_fraction_theta_max 1.000
_diffrn_measurement_device_type 'BRUKER SMART CCD DIFFRACTOMETER'
_diffrn_measurement_method 'OMEGA SCAN'
_diffrn_radiation_monochromator graphite
_diffrn_radiation_source 'fine-focus sealed tube'
_diffrn_radiation_type MoK\a
_diffrn_radiation_wavelength 0.71073
_diffrn_reflns_av_R_equivalents 0.0371
_diffrn_reflns_av_sigmaI/netI 0.0410
_diffrn_reflns_limit_h_max 8
_diffrn_reflns_limit_h_min -9
_diffrn_reflns_limit_k_max 18
_diffrn_reflns_limit_k_min -25
_diffrn_reflns_limit_l_max 10
_diffrn_reflns_limit_l_min -9
_diffrn_reflns_number 7789
_diffrn_reflns_theta_full 25.00
_diffrn_reflns_theta_max 25.00
_diffrn_reflns_theta_min 1.86
_exptl_absorpt_coefficient_mu 0.058
_exptl_absorpt_correction_T_max 0.7456
_exptl_absorpt_correction_T_min 0.4753
_exptl_absorpt_correction_type multi-scan
_exptl_crystal_colour colourless
_exptl_crystal_density_diffrn 1.137
_exptl_crystal_density_method 'not measured'
_exptl_crystal_description block
_exptl_crystal_F_000 520
_exptl_crystal_size_max 0.50
_exptl_crystal_size_mid 0.40
_exptl_crystal_size_min 0.30
_refine_diff_density_max 0.215
_refine_diff_density_min -0.268
_refine_diff_density_rms 0.039
_refine_ls_extinction_method none
_refine_ls_goodness_of_fit_ref 1.078
_refine_ls_hydrogen_treatment riding
_refine_ls_matrix_type full
_refine_ls_number_parameters 181
_refine_ls_number_reflns 2572
_refine_ls_number_restraints 0
_refine_ls_restrained_S_all 1.078
_refine_ls_R_factor_all 0.0824
_refine_ls_R_factor_gt 0.0589
_refine_ls_shift/su_max 0.000
_refine_ls_shift/su_mean 0.000
_refine_ls_structure_factor_coef Fsqd
_refine_ls_weighting_details 'calc w=1/[\s^2^(Fo^2^)+(0.1074P)^2^+0.2456P] where P=(Fo^2^+2Fc^2^)/3'
_refine_ls_weighting_scheme calc
_refine_ls_wR_factor_gt 0.1653
_refine_ls_wR_factor_ref 0.1903
_reflns_number_gt 1813
_reflns_number_total 2572
_reflns_threshold_expression >2sigma(I)
_cod_data_source_file ja1044488_si_002_1.cif
_cod_data_source_block 3c'
_cod_original_cell_volume 1462.1(8)
_cod_database_code 4102709

loop_
_symmetry_equiv_pos_as_xyz
'x, y, z'
'-x+1/2, y+1/2, -z+1/2'
'-x, -y, -z'
'x-1/2, -y-1/2, z-1/2'

loop_
_atom_site_label
_atom_site_type_symbol
_atom_site_fract_x
_atom_site_fract_y
_atom_site_fract_z
_atom_site_U_iso_or_equiv
_atom_site_adp_type
_atom_site_occupancy
_atom_site_symmetry_multiplicity
_atom_site_calc_flag
_atom_site_refinement_flags
O1 O 0.0956(2) 0.05598(7) 0.28563(18) 0.0638(5) Uani 1 1 d .
C1 C 0.2374(2) -0.11515(9) 0.0867(2) 0.0389(5) Uani 1 1 d .
C2 C 0.3584(3) -0.14147(9) 0.2364(2) 0.0482(6) Uani 1 1 d .
C11 C 0.0690(2) -0.08606(10) 0.1128(2) 0.0479(6) Uani 1 1 d .
H11A H -0.0229 -0.1028 0.0546 0.057 Uiso 1 1 calc R
C12 C 0.0275(3) -0.04066(10) 0.2042(3) 0.0518(6) Uani 1 1 d .
H12A H -0.0880 -0.0299 0.1958 0.062 Uiso 1 1 calc R
C13 C 0.1302(3) -0.00380(11) 0.3168(2) 0.0515(6) Uani 1 1 d .
C14 C 0.2284(3) -0.02436(12) 0.4368(3) 0.0624(7) Uani 1 1 d .
H14A H 0.2844 0.0049 0.4992 0.075 Uiso 1 1 calc R
C15 C 0.2566(3) -0.08771(13) 0.4796(3) 0.0719(8) Uani 1 1 d .
H15A H 0.2380 -0.0961 0.5837 0.086 Uiso 1 1 calc R
C16 C 0.3034(3) -0.13559(12) 0.3996(3) 0.0660(7) Uani 1 1 d .
H16A H 0.3018 -0.1722 0.4545 0.079 Uiso 1 1 calc R
C17 C 0.1750(4) 0.10089(14) 0.3856(3) 0.0866(9) Uani 1 1 d .
H17A H 0.1400 0.1409 0.3510 0.130 Uiso 1 1 calc R
H17B H 0.2976 0.0974 0.3825 0.130 Uiso 1 1 calc R
H17C H 0.1408 0.0946 0.4905 0.130 Uiso 1 1 calc R
B3 B 0.2433(4) -0.19279(12) 0.1200(3) 0.0619(8) Uani 1 1 d .
H3 H 0.1342 -0.2196 0.1597 0.074 Uiso 1 1 calc R
B4 B 0.2478(4) -0.16285(11) -0.0709(3) 0.0537(7) Uani 1 1 d .
H4 H 0.1410 -0.1704 -0.1571 0.064 Uiso 1 1 calc R
B5 B 0.3606(3) -0.09294(10) -0.0615(3) 0.0421(6) Uani 1 1 d .
H5 H 0.3269 -0.0551 -0.1415 0.051 Uiso 1 1 calc R
B6 B 0.4288(3) -0.07884(11) 0.1343(3) 0.0407(6) Uani 1 1 d .
H6 H 0.4397 -0.0324 0.1828 0.049 Uiso 1 1 calc R
B7 B 0.4569(4) -0.20815(13) 0.1843(4) 0.0715(9) Uani 1 1 d .
H7 H 0.4880 -0.2457 0.2660 0.086 Uiso 1 1 calc R
B8 B 0.3898(4) -0.22198(13) -0.0117(4) 0.0709(9) Uani 1 1 d .
H8 H 0.3772 -0.2685 -0.0593 0.085 Uiso 1 1 calc R
B9 B 0.4633(4) -0.16039(12) -0.1255(3) 0.0580(7) Uani 1 1 d .
H9 H 0.4988 -0.1668 -0.2471 0.070 Uiso 1 1 calc R
B10 B 0.5750(3) -0.10831(13) 0.0024(3) 0.0544(7) Uani 1 1 d .
H10 H 0.6833 -0.0809 -0.0364 0.065 Uiso 1 1 calc R
B11 B 0.5703(3) -0.13808(13) 0.1937(3) 0.0600(8) Uani 1 1 d .
H11 H 0.6751 -0.1300 0.2816 0.072 Uiso 1 1 calc R
B12 B 0.5931(4) -0.18820(14) 0.0345(4) 0.0692(9) Uani 1 1 d .
H12 H 0.7138 -0.2128 0.0173 0.083 Uiso 1 1 calc R

loop_
_atom_site_aniso_label
_atom_site_aniso_U_11
_atom_site_aniso_U_22
_atom_site_aniso_U_33
_atom_site_aniso_U_23
_atom_site_aniso_U_13
_atom_site_aniso_U_12
O1 0.0728(12) 0.0617(11) 0.0571(10) -0.0084(8) 0.0051(8) 0.0079(8)
C1 0.0356(10) 0.0373(10) 0.0431(11) 0.0057(8) -0.0065(8) -0.0031(8)
C2 0.0504(13) 0.0479(12) 0.0455(12) 0.0121(9) -0.0070(9) 0.0059(9)
C11 0.0316(11) 0.0574(13) 0.0539(13) 0.0032(10) -0.0068(9) -0.0033(9)
C12 0.0352(11) 0.0673(14) 0.0531(13) 0.0043(11) 0.0027(9) 0.0080(10)
C13 0.0460(12) 0.0674(15) 0.0417(12) -0.0021(10) 0.0102(9) 0.0066(10)
C14 0.0603(15) 0.0863(18) 0.0410(12) -0.0070(12) 0.0055(11) 0.0079(13)
C15 0.0783(18) 0.102(2) 0.0358(12) 0.0131(13) 0.0040(12) 0.0202(16)
C16 0.0724(17) 0.0767(17) 0.0490(14) 0.0278(13) 0.0036(12) 0.0094(14)
C17 0.098(2) 0.079(2) 0.082(2) -0.0224(16) 0.0086(17) -0.0124(17)
B3 0.0707(19) 0.0383(14) 0.0761(19) 0.0094(13) -0.0043(15) -0.0089(12)
B4 0.0605(16) 0.0426(14) 0.0567(15) -0.0077(11) -0.0111(13) -0.0052(11)
B5 0.0452(13) 0.0420(13) 0.0387(12) 0.0002(9) -0.0015(10) 0.0006(10)
B6 0.0334(12) 0.0461(13) 0.0421(12) -0.0003(10) -0.0037(9) -0.0029(9)
B7 0.087(2) 0.0483(16) 0.078(2) 0.0136(14) -0.0084(17) 0.0228(15)
B8 0.087(2) 0.0383(14) 0.087(2) -0.0049(14) -0.0064(18) 0.0084(14)
B9 0.0628(17) 0.0566(16) 0.0545(15) -0.0118(12) 0.0006(13) 0.0116(13)
B10 0.0400(14) 0.0638(17) 0.0595(16) -0.0061(13) 0.0039(11) 0.0027(12)
B11 0.0450(15) 0.0713(18) 0.0625(17) -0.0021(14) -0.0113(12) 0.0167(13)
B12 0.0615(18) 0.0681(19) 0.077(2) -0.0074(15) -0.0046(15) 0.0278(14)

loop_
_atom_type_symbol
_atom_type_description
_atom_type_scat_dispersion_real
_atom_type_scat_dispersion_imag
_atom_type_scat_source
C C 0.0033 0.0016 'International Tables Vol C Tables 4.2.6.8 and 6.1.1.4'
H H 0.0000 0.0000 'International Tables Vol C Tables 4.2.6.8 and 6.1.1.4'
B B 0.0013 0.0007 'International Tables Vol C Tables 4.2.6.8 and 6.1.1.4'
O O 0.0106 0.0060 'International Tables Vol C Tables 4.2.6.8 and 6.1.1.4'

loop_
_geom_angle_atom_site_label_1
_geom_angle_atom_site_label_2
_geom_angle_atom_site_label_3
_geom_angle
C13 O1 C17 117.9(2)
C11 C1 C2 120.42(17)
C11 C1 B5 121.59(16)
C2 C1 B5 110.97(15)
C11 C1 B4 117.01(17)
C2 C1 B4 110.70(16)
B5 C1 B4 62.28(14)
C11 C1 B6 121.88(17)
C2 C1 B6 61.45(12)
B5 C1 B6 62.14(12)
B4 C1 B6 113.38(17)
C11 C1 B3 114.49(17)
C2 C1 B3 61.32(13)
B5 C1 B3 113.25(17)
B4 C1 B3 61.86(15)
B6 C1 B3 113.55(16)
C16 C2 C1 121.30(18)
C16 C2 B11 121.37(18)
C1 C2 B11 109.81(16)
C16 C2 B7 118.01(19)
C1 C2 B7 109.76(17)
B11 C2 B7 62.20(17)
C16 C2 B3 115.8(2)
C1 C2 B3 61.12(13)
B11 C2 B3 112.69(19)
B7 C2 B3 61.53(17)
C16 C2 B6 121.30(19)
C1 C2 B6 61.02(11)
B11 C2 B6 61.65(14)
B7 C2 B6 112.70(19)
B3 C2 B6 113.03(16)
C12 C11 C1 131.06(19)
C11 C12 C13 131.8(2)
C14 C13 O1 125.4(2)
C14 C13 C12 126.8(2)
O1 C13 C12 107.58(18)
C13 C14 C15 126.5(2)
C16 C15 C14 132.4(2)
C15 C16 C2 131.2(2)
C1 B3 C2 57.56(12)
C1 B3 B7 104.92(19)
C2 B3 B7 58.98(15)
C1 B3 B8 105.31(19)
C2 B3 B8 105.8(2)
B7 B3 B8 60.09(18)
C1 B3 B4 58.79(13)
C2 B3 B4 105.25(17)
B7 B3 B4 107.6(2)
B8 B3 B4 59.92(17)
C1 B4 B8 105.75(18)
C1 B4 B5 58.46(12)
B8 B4 B5 108.58(19)
C1 B4 B9 105.70(17)
B8 B4 B9 60.42(17)
B5 B4 B9 60.49(14)
C1 B4 B3 59.36(14)
B8 B4 B3 59.93(17)
B5 B4 B3 108.08(17)
B9 B4 B3 108.48(19)
C1 B5 B4 59.25(13)
C1 B5 B6 59.58(12)
B4 B5 B6 108.82(17)
C1 B5 B10 105.77(16)
B4 B5 B10 108.13(17)
B6 B5 B10 59.92(13)
C1 B5 B9 105.74(17)
B4 B5 B9 59.76(15)
B6 B5 B9 108.59(17)
B10 B5 B9 60.35(15)
C1 B6 C2 57.53(11)
C1 B6 B11 104.64(17)
C2 B6 B11 58.62(14)
C1 B6 B10 104.88(16)
C2 B6 B10 105.32(17)
B11 B6 B10 60.16(15)
C1 B6 B5 58.28(12)
C2 B6 B5 104.76(15)
B11 B6 B5 107.67(17)
B10 B6 B5 60.06(14)
C2 B7 B12 105.7(2)
C2 B7 B3 59.49(14)
B12 B7 B3 108.5(2)
C2 B7 B8 106.09(18)
B12 B7 B8 60.56(19)
B3 B7 B8 59.97(18)
C2 B7 B11 58.69(15)
B12 B7 B11 60.09(18)
B3 B7 B11 108.17(18)
B8 B7 B11 108.5(2)
B4 B8 B3 60.15(16)
B4 B8 B7 107.7(2)
B3 B8 B7 59.94(18)
B4 B8 B9 59.86(16)
B3 B8 B9 108.21(19)
B7 B8 B9 107.8(2)
B4 B8 B12 107.5(2)
B3 B8 B12 107.7(2)
B7 B8 B12 59.57(19)
B9 B8 B12 59.97(17)
B4 B9 B8 59.71(17)
B4 B9 B12 107.4(2)
B8 B9 B12 60.06(18)
B4 B9 B5 59.74(14)
B8 B9 B5 107.4(2)
B12 B9 B5 107.13(18)
B4 B9 B10 107.45(18)
B8 B9 B10 107.9(2)
B12 B9 B10 59.86(16)
B5 B9 B10 59.51(13)
B6 B10 B5 60.02(13)
B6 B10 B11 59.87(14)
B5 B10 B11 107.41(18)
B6 B10 B12 108.1(2)
B5 B10 B12 107.64(19)
B11 B10 B12 59.85(16)
B6 B10 B9 108.51(18)
B5 B10 B9 60.14(14)
B11 B10 B9 107.8(2)
B12 B10 B9 59.89(16)
C2 B11 B6 59.72(13)
C2 B11 B12 105.7(2)
B6 B11 B12 108.47(18)
C2 B11 B10 106.02(17)
B6 B11 B10 59.97(14)
B12 B11 B10 60.28(17)
C2 B11 B7 59.12(16)
B6 B11 B7 108.63(18)
B12 B11 B7 59.64(18)
B10 B11 B7 108.0(2)
B7 B12 B11 60.27(17)
B7 B12 B10 108.15(19)
B11 B12 B10 59.87(16)
B7 B12 B9 108.0(2)
B11 B12 B9 108.13(18)
B10 B12 B9 60.25(15)
B7 B12 B8 59.87(19)
B11 B12 B8 108.1(2)
B10 B12 B8 108.16(19)
B9 B12 B8 59.96(17)

loop_
_geom_bond_atom_site_label_1
_geom_bond_atom_site_label_2
_geom_bond_distance
O1 C13 1.360(3)
O1 C17 1.427(3)
C1 C11 1.485(3)
C1 C2 1.661(2)
C1 B5 1.699(3)
C1 B4 1.713(3)
C1 B6 1.723(3)
C1 B3 1.724(3)
C2 C16 1.489(3)
C2 B11 1.710(4)
C2 B7 1.718(4)
C2 B3 1.727(3)
C2 B6 1.730(3)
C11 C12 1.315(3)
C12 C13 1.468(3)
C13 C14 1.332(3)
C14 C15 1.449(4)
C15 C16 1.313(3)
B3 B7 1.762(4)
B3 B8 1.763(5)
B3 B4 1.767(4)
B4 B8 1.762(4)
B4 B5 1.765(3)
B4 B9 1.765(4)
B5 B6 1.766(3)
B5 B10 1.767(3)
B5 B9 1.778(3)
B6 B11 1.763(3)
B6 B10 1.764(3)
B7 B12 1.759(5)
B7 B8 1.765(5)
B7 B11 1.770(4)
B8 B9 1.775(4)
B8 B12 1.777(5)
B9 B12 1.775(4)
B9 B10 1.782(4)
B10 B11 1.768(4)
B10 B12 1.775(4)
B11 B12 1.767(4)
